data_7247068
loop_
_publ_author_name
'Zamisa, Sizwe J.'
'Adeleke, Adesola A.'
'Devnarain, Nikita'
'Rhman, Mahasin Abdel'
'Owira, Peter M. O.'
'Omondi, Bernard'

_publ_section_title
;
 The link between relative stability constant of DNA- and
 BSA-chromenopyrimidine complexes and cytotoxicity towards human breast
 cancer cells (MCF-7)
;
_journal_issue 32
_journal_name_full 'RSC Advances'
_journal_page_first 21820
_journal_page_last 21837
_journal_paper_doi 10.1039/D3RA01741A
_journal_volume 13
_journal_year 2023
_chemical_formula_moiety 'C25 H20 Cl F2 N3 O2'
_chemical_formula_sum 'C25 H20 Cl F2 N3 O2'
_chemical_formula_weight 467.906
_space_group_crystal_system triclinic
_space_group_IT_number 2
_space_group_name_Hall '-P 1'
_space_group_name_H-M_alt 'P -1'
_symmetry_Int_Tables_number 2
_audit_creation_date 2023-06-22
_audit_creation_method
;
Olex2 1.5-dev
(compiled 2023.04.26 svn.r751481ca for OlexSys, GUI svn.r6697)
;
_audit_update_record
;
2023-07-10 deposited with the CCDC.	2023-07-12 downloaded from the CCDC.
;
_cell_angle_alpha 75.338(1)
_cell_angle_beta 82.465(1)
_cell_angle_gamma 85.928(1)
_cell_formula_units_Z 2
_cell_length_a 7.2220(1)
_cell_length_b 10.4778(2)
_cell_length_c 14.4403(3)
_cell_measurement_reflns_used 9894
_cell_measurement_temperature 100(2)
_cell_measurement_theta_max 28.60
_cell_measurement_theta_min 2.77
_cell_volume 1047.18(3)
_computing_cell_refinement 'SAINT-plus (Bruker, 2008)'
_computing_data_collection 'APEX2 (Bruker, 2008)'
_computing_data_reduction 'SAINT-Plus and XPREP (Bruker, 2008)'
_computing_molecular_graphics 'Olex2 1.5-dev (Dolomanov et al., 2009)'
_computing_publication_material 'Olex2 1.5-dev (Dolomanov et al., 2009)'
_computing_structure_refinement 'olex2.refine 1.5-dev (Bourhis et al., 2015)'
_computing_structure_solution 'SHELXS  (Sheldrick, 2008)'
_diffrn_ambient_temperature 100.15
_diffrn_detector_area_resol_mean 7.9
_diffrn_detector_type 'CCD area detector'
_diffrn_measured_fraction_theta_full 0.9971
_diffrn_measured_fraction_theta_max 0.9759
_diffrn_measurement_device 'three-circle diffractometer'
_diffrn_measurement_device_type 'Bruker SMART APEX2 area detector'
_diffrn_measurement_method '\w and \f scans'
_diffrn_radiation_type 'Mo K\a'
_diffrn_radiation_wavelength 0.71073
_diffrn_reflns_av_R_equivalents 0.0265
_diffrn_reflns_av_unetI/netI 0.0193
_diffrn_reflns_Laue_measured_fraction_full 0.9971
_diffrn_reflns_Laue_measured_fraction_max 0.9759
_diffrn_reflns_limit_h_max 9
_diffrn_reflns_limit_h_min -9
_diffrn_reflns_limit_k_max 13
_diffrn_reflns_limit_k_min -14
_diffrn_reflns_limit_l_max 19
_diffrn_reflns_limit_l_min -19
_diffrn_reflns_number 21374
_diffrn_reflns_point_group_measured_fraction_full 0.9971
_diffrn_reflns_point_group_measured_fraction_max 0.9759
_diffrn_reflns_theta_full 25.2417
_diffrn_reflns_theta_max 28.65
_diffrn_reflns_theta_min 1.47
_exptl_absorpt_coefficient_mu 0.230
_exptl_absorpt_correction_T_max 0.957
_exptl_absorpt_correction_T_min 0.910
_exptl_absorpt_correction_type multi-scan
_exptl_absorpt_process_details 'SADABS (Bruker, 2012)'
_exptl_crystal_colour yellow
_exptl_crystal_colour_primary yellow
_exptl_crystal_density_diffrn 1.484
_exptl_crystal_description block
_exptl_crystal_F_000 484.629
_exptl_crystal_recrystallization_method 'Re-crystallisation from solvent: Methanol'
_exptl_crystal_size_max 0.362
_exptl_crystal_size_mid 0.312
_exptl_crystal_size_min 0.244
_refine_diff_density_max 0.3907
_refine_diff_density_min -0.2972
_refine_diff_density_rms 0.0503
_refine_ls_d_res_high 0.7411
_refine_ls_d_res_low 13.8737
_refine_ls_extinction_coef 0.0046(12)
_refine_ls_extinction_expression Fc^*^=kFc[1+0.001xFc^2^\l^3^/sin(2\q)]^-1/4^
_refine_ls_goodness_of_fit_ref 1.0632
_refine_ls_hydrogen_treatment mixed
_refine_ls_matrix_type full
_refine_ls_number_constraints 43
_refine_ls_number_parameters 323
_refine_ls_number_reflns 5268
_refine_ls_number_restraints 54
_refine_ls_restrained_S_all 1.0532
_refine_ls_R_factor_all 0.0356
_refine_ls_R_factor_gt 0.0324
_refine_ls_shift/su_max 0.0010
_refine_ls_shift/su_mean 0.0000
_refine_ls_structure_factor_coef Fsqd
_refine_ls_weighting_details 'w=1/[\s^2^(Fo^2^)+(0.0449P)^2^+0.3678P] where P=(Fo^2^+2Fc^2^)/3'
_refine_ls_weighting_scheme calc
_refine_ls_wR_factor_gt 0.0876
_refine_ls_wR_factor_ref 0.0911
_reflns_Friedel_coverage 0.0
_reflns_limit_h_max 9
_reflns_limit_h_min -9
_reflns_limit_k_max 14
_reflns_limit_k_min -13
_reflns_limit_l_max 19
_reflns_limit_l_min 0
_reflns_number_gt 4808
_reflns_number_total 5268
_reflns_threshold_expression I>=2u(I)
_cod_data_source_file d3ra01741a2.cif
_cod_data_source_block 3e
_cod_database_code 7247068
_olex2_refinement_description
;
1. Fixed Uiso
 At 1.2 times of:
  All C(H) groups, All C(H,H) groups, All N(H,H) groups
 At 1.5 times of:
  All C(H,H,H) groups
2. Restrained distances
 C20-C21 \\sim C20a-C21a
 with sigma of 0.02
 C20-C25 \\sim C20a-C25a
 with sigma of 0.02
 C20-N3 \\sim C20a-N3
 with sigma of 0.02
 C21-C22 \\sim C21a-C22a
 with sigma of 0.02
 C22-C23 \\sim C22a-C23a
 with sigma of 0.02
 C22-Cl1 \\sim C22a-Cl1a
 with sigma of 0.02
 C23-C24 \\sim C23a-C24a
 with sigma of 0.02
 C23-F2 \\sim C23a-F2a
 with sigma of 0.02
 C25-C24 \\sim C25a-C24a
 with sigma of 0.02
 C20-C22 \\sim C20a-C22a
 with sigma of 0.04
 C20-C24 \\sim C20a-C24a
 with sigma of 0.04
 C21-C23 \\sim C21a-C23a
 with sigma of 0.04
 C21-C25 \\sim C21a-C25a
 with sigma of 0.04
 C21-N3 \\sim C21a-N3
 with sigma of 0.04
 C21-Cl1 \\sim C21a-Cl1a
 with sigma of 0.04
 C22-C24 \\sim C22a-C24a
 with sigma of 0.04
 C22-F2 \\sim C22a-F2a
 with sigma of 0.04
 C23-C25 \\sim C23a-C25a
 with sigma of 0.04
 C23-Cl1 \\sim C23a-Cl1a
 with sigma of 0.04
 C25-N3 \\sim C25a-N3
 with sigma of 0.04
 C24-F2 \\sim C24a-F2a
 with sigma of 0.04
 C21a-N3 \\sim N3-C25a
 with sigma of 0.001
 C21a-Cl1a \\sim Cl1a-C23a
 with sigma of 0.001
3. Uiso/Uaniso restraints and constraints
C20a \\sim C25a \\sim F2a \\sim C21a \\sim C24a \\sim C22a \\sim Cl1a \\sim
C23a: within 2A with sigma of 0.01 and sigma for terminal atoms of 0.02 within
2A
4. Others
 Sof(H3b)=Sof(C20a)=Sof(C21a)=Sof(H21a)=Sof(C22a)=Sof(C23a)=Sof(C24a)=
 Sof(H24a)=Sof(C25a)=Sof(H25a)=Sof(F2a)=Sof(Cl1a)=1-FVAR(1)
 Sof(C20)=Sof(C21)=Sof(H21)=Sof(C22)=Sof(C23)=Sof(C25)=Sof(H25)=Sof(C24)=
 Sof(H24)=Sof(H3a)=Sof(F2)=Sof(Cl1)=FVAR(1)
5.a Ternary CH refined with riding coordinates:
 C7(H7)
5.b Secondary CH2 refined with riding coordinates:
 C4(H4a,H4b), C2(H2a,H2b)
5.c Aromatic/amide H refined with riding coordinates:
 C21(H21), C10(H10), C14(H14), C15(H15), C16(H16), C17(H17), C25(H25),
 C24(H24), N3(H3a), N3(H3b), C21a(H21a), C24a(H24a), C25a(H25a)
5.d Fitted hexagon refined as free rotating group:
 C20a(C21a,C22a,C23a,C24a,C25a)
5.e Idealised Me refined as rotating group:
 C19(H19a,H19b,H19c), C18(H18a,H18b,H18c)
;
_olex2_submission_special_instructions 'No special instructions were received'

loop_
_space_group_symop_id
_space_group_symop_operation_xyz
1 x,y,z
2 -x,-y,-z

loop_
_atom_site_label
_atom_site_type_symbol
_atom_site_fract_x
_atom_site_fract_y
_atom_site_fract_z
_atom_site_U_iso_or_equiv
_atom_site_adp_type
_atom_site_occupancy
_atom_site_refinement_flags_posn
_atom_site_refinement_flags_occupancy
_atom_site_disorder_group
C19 C -0.07058(16) 0.66988(11) 1.00484(8) 0.0247(2) Uani 1.000000 . . .
H19a H -0.0747(7) 0.6591(8) 0.93969(18) 0.0371(3) Uiso 1.000000 GR . .
H19b H -0.0705(6) 0.5830(4) 1.0505(5) 0.0371(3) Uiso 1.000000 GR . .
H19c H -0.18036(16) 0.7229(5) 1.0227(7) 0.0371(3) Uiso 1.000000 GR . .
C3 C 0.10709(16) 0.73964(10) 1.00733(7) 0.0212(2) Uani 1.000000 . . .
C4 C 0.28115(16) 0.65967(11) 0.97704(8) 0.0221(2) Uani 1.000000 . . .
H4a H 0.39338(16) 0.69703(11) 0.99113(8) 0.0266(3) Uiso 1.000000 R . .
H4b H 0.27351(16) 0.56761(11) 1.01660(8) 0.0266(3) Uiso 1.000000 R . .
C5 C 0.30506(14) 0.65806(10) 0.87163(8) 0.0197(2) Uani 1.000000 . . .
C6 C 0.23024(14) 0.77265(10) 0.80247(7) 0.01725(19) Uani 1.000000 . . .
C7 C 0.25334(14) 0.77047(10) 0.69756(7) 0.01660(19) Uani 1.000000 . . .
H7 H 0.38544(14) 0.74264(10) 0.67902(7) 0.0199(2) Uiso 1.000000 R . .
C8 C 0.21406(14) 0.90816(10) 0.63712(7) 0.01663(19) Uani 1.000000 . . .
C9 C 0.25819(14) 0.94647(10) 0.53582(7) 0.01745(19) Uani 1.000000 . . .
C20 C 0.40193(19) 0.86295(13) 0.39162(8) 0.0181(3) Uani 0.9530(12) D P 1
C21 C 0.36488(17) 0.97193(12) 0.31712(8) 0.0189(2) Uani 0.9530(12) D P 1
H21 H 0.30154(17) 1.04880(12) 0.33090(8) 0.0227(3) Uiso 0.9530(12) R P 1
C22 C 0.42175(15) 0.96656(11) 0.22266(8) 0.0194(2) Uani 0.9530(12) D P 1
C23 C 0.51677(16) 0.85622(12) 0.20214(8) 0.0228(2) Uani 0.9530(12) D P 1
C10 C 0.12459(15) 1.14952(10) 0.53347(8) 0.0210(2) Uani 1.000000 . . .
H10 H 0.08962(15) 1.23436(10) 0.49647(8) 0.0252(2) Uiso 1.000000 R . .
C11 C 0.12700(14) 1.00636(10) 0.67738(7) 0.01736(19) Uani 1.000000 . . .
C1 C 0.14467(14) 0.87372(10) 0.83455(7) 0.0179(2) Uani 1.000000 . . .
C2 C 0.10893(16) 0.87791(10) 0.93790(7) 0.0205(2) Uani 1.000000 . . .
H2a H -0.01301(16) 0.92448(10) 0.94885(7) 0.0246(2) Uiso 1.000000 R . .
H2b H 0.20686(16) 0.92901(10) 0.95239(7) 0.0246(2) Uiso 1.000000 R . .
C18 C 0.1119(2) 0.75354(13) 1.10998(8) 0.0324(3) Uani 1.000000 . . .
H18a H -0.0006(7) 0.8031(9) 1.1292(3) 0.0485(4) Uiso 1.000000 GR . .
H18b H 0.1164(15) 0.66569(13) 1.15424(14) 0.0485(4) Uiso 1.000000 GR . .
H18c H 0.2229(8) 0.8008(9) 1.11221(18) 0.0485(4) Uiso 1.000000 GR . .
C12 C 0.12293(14) 0.67134(9) 0.68120(7) 0.01718(19) Uani 1.000000 . . .
C13 C 0.18554(15) 0.57319(10) 0.63458(7) 0.0207(2) Uani 1.000000 . . .
C14 C 0.07169(18) 0.48164(11) 0.61947(8) 0.0271(2) Uani 1.000000 . . .
H14 H 0.12130(18) 0.41608(11) 0.58710(8) 0.0325(3) Uiso 1.000000 R . .
C15 C -0.11649(18) 0.48798(12) 0.65273(9) 0.0285(2) Uani 1.000000 . . .
H15 H -0.19771(18) 0.42620(12) 0.64318(9) 0.0342(3) Uiso 1.000000 R . .
C16 C -0.18724(16) 0.58431(11) 0.70007(8) 0.0249(2) Uani 1.000000 . . .
H16 H -0.31650(16) 0.58848(11) 0.72284(8) 0.0299(3) Uiso 1.000000 R . .
C17 C -0.06774(15) 0.67471(10) 0.71395(8) 0.0203(2) Uani 1.000000 . . .
H17 H -0.11705(15) 0.74020(10) 0.74646(8) 0.0244(2) Uiso 1.000000 R . .
C25 C 0.49561(18) 0.75034(14) 0.36971(10) 0.0224(2) Uani 0.9530(12) D P 1
H25 H 0.51938(18) 0.67558(14) 0.42040(10) 0.0269(3) Uiso 0.9530(12) R P 1
C24 C 0.55384(18) 0.74688(12) 0.27502(9) 0.0254(2) Uani 0.9530(12) D P 1
H24 H 0.61808(18) 0.67077(12) 0.26043(9) 0.0305(3) Uiso 0.9530(12) R P 1
N3 N 0.34878(13) 0.85608(9) 0.49005(6) 0.02011(18) Uani 1.000000 D . .
H3a H 0.37905(13) 0.78045(9) 0.52903(6) 0.0241(2) Uiso 0.9530(12) R P 1
H3b H 0.37375(13) 0.77687(9) 0.52583(6) 0.0241(2) Uiso 0.0470(12) R P 2
N2 N 0.21356(13) 1.06759(9) 0.48373(6) 0.02038(18) Uani 1.000000 . . .
N1 N 0.07859(13) 1.12765(9) 0.62819(7) 0.02046(18) Uani 1.000000 . . .
O2 O 0.08030(11) 0.98772(7) 0.77504(5) 0.02045(16) Uani 1.000000 . . .
O1 O 0.38821(12) 0.56680(8) 0.84279(6) 0.02731(18) Uani 1.000000 . . .
F2 F 0.57280(12) 0.85530(8) 0.10918(5) 0.03322(19) Uani 0.9530(12) D P 1
F1 F 0.37181(10) 0.56605(7) 0.60109(5) 0.02762(16) Uani 1.000000 . . .
Cl1 Cl 0.36793(4) 1.09875(3) 0.129595(19) 0.02520(9) Uani 0.9530(12) D P 1
C20a C 0.404(5) 0.8794(13) 0.3928(2) 0.048(9) Uiso 0.0470(12) D P 2
C21a C 0.484(4) 0.7769(12) 0.3540(3) 0.045(8) Uiso 0.0470(12) DG P 2
H21a H 0.516(4) 0.6947(12) 0.3955(3) 0.4(9) Uiso 0.0470(12) R P 2
C22a C 0.516(3) 0.7946(10) 0.2546(3) 0.024(5) Uiso 0.0470(12) DG P 2
C23a C 0.468(3) 0.9148(8) 0.1940(2) 0.019(4) Uiso 0.0470(12) DG P 2
C24a C 0.388(4) 1.0173(9) 0.2327(3) 0.051(7) Uiso 0.0470(12) DG P 2
H24a H 0.355(4) 1.0995(9) 0.1913(3) 0.061(8) Uiso 0.0470(12) R P 2
C25a C 0.356(5) 0.9996(12) 0.3321(3) 0.046(9) Uiso 0.0470(12) DG P 2
H25a H 0.301(5) 1.0697(12) 0.3586(3) 0.056(10) Uiso 0.0470(12) R P 2
F2a F 0.496(3) 0.939(2) 0.0940(14) 0.057(5) Uiso 0.0470(12) D P 2
Cl1a Cl 0.5693(12) 0.6717(8) 0.2117(5) 0.051(2) Uiso 0.0470(12) D P 2

loop_
_atom_site_aniso_label
_atom_site_aniso_U_11
_atom_site_aniso_U_22
_atom_site_aniso_U_33
_atom_site_aniso_U_12
_atom_site_aniso_U_13
_atom_site_aniso_U_23
C19 0.0267(6) 0.0204(5) 0.0251(5) -0.0026(4) 0.0041(4) -0.0051(4)
C3 0.0285(5) 0.0190(5) 0.0153(5) -0.0014(4) -0.0008(4) -0.0037(4)
C4 0.0254(5) 0.0225(5) 0.0168(5) 0.0001(4) -0.0039(4) -0.0011(4)
C5 0.0183(5) 0.0202(5) 0.0189(5) -0.0013(4) -0.0012(4) -0.0022(4)
C6 0.0183(5) 0.0178(4) 0.0150(4) -0.0015(3) -0.0017(4) -0.0028(4)
C7 0.0176(4) 0.0163(4) 0.0153(4) 0.0002(3) -0.0008(3) -0.0035(3)
C8 0.0166(4) 0.0168(4) 0.0161(4) -0.0024(3) -0.0025(3) -0.0026(4)
C9 0.0162(4) 0.0191(5) 0.0169(5) -0.0032(3) -0.0019(4) -0.0035(4)
C20 0.0152(5) 0.0232(5) 0.0156(5) -0.0038(4) 0.0004(4) -0.0044(4)
C21 0.0173(5) 0.0214(5) 0.0176(5) -0.0005(4) -0.0001(4) -0.0048(5)
C22 0.0176(5) 0.0220(5) 0.0168(5) -0.0017(4) -0.0008(4) -0.0018(4)
C23 0.0230(5) 0.0276(6) 0.0164(5) 0.0001(5) 0.0026(4) -0.0057(4)
C10 0.0248(5) 0.0165(4) 0.0209(5) -0.0027(4) -0.0053(4) -0.0013(4)
C11 0.0179(5) 0.0181(4) 0.0162(5) -0.0033(3) -0.0022(4) -0.0036(4)
C1 0.0212(5) 0.0163(4) 0.0160(4) -0.0026(4) -0.0028(4) -0.0027(4)
C2 0.0285(5) 0.0180(5) 0.0159(5) -0.0026(4) -0.0016(4) -0.0057(4)
C18 0.0524(8) 0.0285(6) 0.0156(5) 0.0001(5) -0.0043(5) -0.0048(4)
C12 0.0212(5) 0.0151(4) 0.0143(4) 0.0000(3) -0.0029(4) -0.0018(3)
C13 0.0246(5) 0.0185(5) 0.0180(5) 0.0019(4) -0.0012(4) -0.0040(4)
C14 0.0401(7) 0.0195(5) 0.0239(5) -0.0008(4) -0.0056(5) -0.0087(4)
C15 0.0372(6) 0.0241(5) 0.0254(6) -0.0097(5) -0.0090(5) -0.0034(4)
C16 0.0233(5) 0.0270(5) 0.0225(5) -0.0051(4) -0.0042(4) -0.0009(4)
C17 0.0225(5) 0.0194(5) 0.0182(5) 0.0002(4) -0.0026(4) -0.0034(4)
C25 0.0236(6) 0.0218(5) 0.0197(5) 0.0004(4) -0.0000(4) -0.0027(4)
C24 0.0282(6) 0.0232(6) 0.0230(6) 0.0051(5) 0.0015(5) -0.0062(5)
N3 0.0224(4) 0.0203(4) 0.0156(4) 0.0012(3) -0.0003(3) -0.0022(3)
N2 0.0228(4) 0.0185(4) 0.0190(4) -0.0030(3) -0.0034(3) -0.0021(3)
N1 0.0238(4) 0.0166(4) 0.0210(4) -0.0013(3) -0.0042(3) -0.0038(3)
O2 0.0281(4) 0.0159(3) 0.0166(4) 0.0018(3) -0.0016(3) -0.0039(3)
O1 0.0307(4) 0.0243(4) 0.0231(4) 0.0085(3) 0.0000(3) -0.0031(3)
F2 0.0415(5) 0.0386(4) 0.0168(3) 0.0058(3) 0.0058(3) -0.0082(3)
F1 0.0277(4) 0.0248(3) 0.0299(4) 0.0045(3) 0.0034(3) -0.0109(3)
Cl1 0.02569(15) 0.02877(15) 0.01665(14) 0.00011(10) -0.00105(10) 0.00160(10)

loop_
_atom_type_symbol
_atom_type_scat_dispersion_real
_atom_type_scat_dispersion_imag
_atom_type_scat_Cromer_Mann_a1
_atom_type_scat_Cromer_Mann_a2
_atom_type_scat_Cromer_Mann_a3
_atom_type_scat_Cromer_Mann_a4
_atom_type_scat_Cromer_Mann_b1
_atom_type_scat_Cromer_Mann_b2
_atom_type_scat_Cromer_Mann_b3
_atom_type_scat_Cromer_Mann_b4
_atom_type_scat_Cromer_Mann_c
_atom_type_scat_source
_atom_type_scat_dispersion_source
C 0.00313 0.00162 2.31000 1.02000 1.58860 0.86500 20.84390 10.20750 0.56870 51.65120 0.21560 'International Tables Volume C Table 6.1.1.4 (pp. 500-502)' 'Brennan, Cowan, Rev. Sci. Instrum., 1992, 63, 850'
Cl 0.14908 0.15974 11.46040 7.19640 6.25560 1.64550 0.01040 1.16620 18.51940 47.77840 -9.55740 'International Tables Volume C Table 6.1.1.4 (pp. 500-502)' 'Brennan, Cowan, Rev. Sci. Instrum., 1992, 63, 850'
F 0.01756 0.01033 3.53920 2.64120 1.51700 1.02430 10.28250 4.29440 0.26150 26.14760 0.27760 'International Tables Volume C Table 6.1.1.4 (pp. 500-502)' 'Brennan, Cowan, Rev. Sci. Instrum., 1992, 63, 850'
H 0.00000 0.00000 0.49300 0.32291 0.14019 0.04081 10.51090 26.12570 3.14236 57.79970 0.00304 'International Tables Volume C Table 6.1.1.4 (pp. 500-502)' 'Brennan, Cowan, Rev. Sci. Instrum., 1992, 63, 850'
N 0.00612 0.00332 12.21260 3.13220 2.01250 1.16630 0.00570 9.89330 28.99750 0.58260 -11.52900 'International Tables Volume C Table 6.1.1.4 (pp. 500-502)' 'Brennan, Cowan, Rev. Sci. Instrum., 1992, 63, 850'
O 0.01085 0.00610 3.04850 2.28680 1.54630 0.86700 13.27710 5.70110 0.32390 32.90890 0.25080 'International Tables Volume C Table 6.1.1.4 (pp. 500-502)' 'Brennan, Cowan, Rev. Sci. Instrum., 1992, 63, 850'

loop_
_geom_angle_atom_site_label_1
_geom_angle_atom_site_label_2
_geom_angle_atom_site_label_3
_geom_angle
_geom_angle_site_symmetry_1
_geom_angle_site_symmetry_3
_geom_angle_publ_flag
H19b C19 H19a 109.5 . . ?
H19c C19 H19a 109.5 . . ?
H19c C19 H19b 109.5 . . ?
C3 C19 H19a 109.5 . . ?
C3 C19 H19b 109.5 . . ?
C3 C19 H19c 109.5 . . ?
C4 C3 C19 110.33(9) . . ?
C2 C3 C19 110.68(9) . . ?
C2 C3 C4 108.32(9) . . ?
C18 C3 C19 108.53(9) . . ?
C18 C3 C4 109.98(9) . . ?
C18 C3 C2 108.99(9) . . ?
H4a C4 C3 108.74(6) . . ?
H4b C4 C3 108.74(6) . . ?
H4b C4 H4a 107.6 . . ?
C5 C4 C3 114.06(9) . . ?
C5 C4 H4a 108.74(6) . . ?
C5 C4 H4b 108.74(6) . . ?
C6 C5 C4 118.05(9) . . ?
O1 C5 C4 121.97(9) . . ?
O1 C5 C6 119.96(9) . . ?
C7 C6 C5 117.94(8) . . ?
C1 C6 C5 119.40(9) . . ?
C1 C6 C7 122.66(9) . . ?
H7 C7 C6 108.74(5) . . ?
C8 C7 C6 109.14(8) . . ?
C8 C7 H7 108.74(5) . . ?
C12 C7 C6 110.15(8) . . ?
C12 C7 H7 108.74(5) . . ?
C12 C7 C8 111.27(8) . . ?
C9 C8 C7 123.59(9) . . ?
C11 C8 C7 121.92(9) . . ?
C11 C8 C9 114.48(9) . . ?
N3 C9 C8 118.43(9) . . ?
N2 C9 C8 122.15(9) . . ?
N2 C9 N3 119.42(9) . . ?
C25 C20 C21 119.57(11) . . ?
N3 C20 C21 124.22(11) . . ?
N3 C20 C25 116.21(10) . . ?
H21 C21 C20 120.47(7) . . ?
C22 C21 C20 119.06(11) . . ?
C22 C21 H21 120.47(7) . . ?
C23 C22 C21 120.81(10) . . ?
Cl1 C22 C21 119.35(9) . . ?
Cl1 C22 C23 119.82(9) . . ?
C24 C23 C22 120.95(10) . . ?
F2 C23 C22 119.19(10) . . ?
F2 C23 C24 119.85(10) . . ?
N2 C10 H10 115.85(6) . . ?
N1 C10 H10 115.85(6) . . ?
N1 C10 N2 128.29(10) . . ?
N1 C11 C8 125.27(9) . . ?
O2 C11 C8 122.24(9) . . ?
O2 C11 N1 112.49(9) . . ?
C2 C1 C6 124.89(9) . . ?
O2 C1 C6 123.54(9) . . ?
O2 C1 C2 111.57(8) . . ?
C1 C2 C3 112.81(8) . . ?
H2a C2 C3 109.03(6) . . ?
H2a C2 C1 109.03(6) . . ?
H2b C2 C3 109.03(6) . . ?
H2b C2 C1 109.03(6) . . ?
H2b C2 H2a 107.8 . . ?
H18a C18 C3 109.5 . . ?
H18b C18 C3 109.5 . . ?
H18b C18 H18a 109.5 . . ?
H18c C18 C3 109.5 . . ?
H18c C18 H18a 109.5 . . ?
H18c C18 H18b 109.5 . . ?
C13 C12 C7 122.65(9) . . ?
C17 C12 C7 121.13(9) . . ?
C17 C12 C13 116.22(9) . . ?
C14 C13 C12 124.00(10) . . ?
F1 C13 C12 118.31(9) . . ?
F1 C13 C14 117.69(9) . . ?
H14 C14 C13 120.88(7) . . ?
C15 C14 C13 118.24(10) . . ?
C15 C14 H14 120.88(6) . . ?
H15 C15 C14 119.85(6) . . ?
C16 C15 C14 120.30(10) . . ?
C16 C15 H15 119.85(7) . . ?
H16 C16 C15 120.16(7) . . ?
C17 C16 C15 119.69(11) . . ?
C17 C16 H16 120.16(7) . . ?
C16 C17 C12 121.55(10) . . ?
H17 C17 C12 119.23(6) . . ?
H17 C17 C16 119.23(7) . . ?
H25 C25 C20 119.60(7) . . ?
C24 C25 C20 120.79(12) . . ?
C24 C25 H25 119.60(8) . . ?
C25 C24 C23 118.80(11) . . ?
H24 C24 C23 120.60(7) . . ?
H24 C24 C25 120.60(8) . . ?
C20 N3 C9 131.31(9) . . ?
H3a N3 C9 114.34(6) . . ?
H3a N3 C20 114.34(6) . . ?
H3b N3 C9 117.44(6) . . ?
H3b N3 C20 111.11(6) . . ?
H3b N3 H3a 5.3 . . ?
C20a N3 C9 125.12(18) . . ?
C20a N3 C20 7.2(9) . . ?
C20a N3 H3a 120.4(2) . . ?
C20a N3 H3b 117.44(17) . . ?
C10 N2 C9 115.79(9) . . ?
C11 N1 C10 113.96(9) . . ?
C1 O2 C11 118.13(8) . . ?
C21a C20a N3 119.7 . . ?
C25a C20a N3 119.7 . . ?
C25a C20a C21a 120.0 . . ?
H21a C21a C20a 120.00(12) . . ?
C22a C21a C20a 120.0 . . ?
C22a C21a H21a 120.00(12) . . ?
C23a C22a C21a 120.0 . . ?
Cl1a C22a C21a 119.4(2) . . ?
Cl1a C22a C23a 119.5(2) . . ?
C24a C23a C22a 120.0 . . ?
F2a C23a C22a 123.0(11) . . ?
F2a C23a C24a 117.0(11) . . ?
H24a C24a C23a 120.00(12) . . ?
C25a C24a C23a 120.0 . . ?
C25a C24a H24a 120.00(12) . . ?
C24a C25a C20a 120.0 . . ?
H25a C25a C20a 120.00(12) . . ?
H25a C25a C24a 120.00(12) . . ?

loop_
_geom_bond_atom_site_label_1
_geom_bond_atom_site_label_2
_geom_bond_distance
_geom_bond_site_symmetry_2
_geom_bond_publ_flag
C19 H19a 0.9800 . ?
C19 H19b 0.9800 . ?
C19 H19c 0.9800 . ?
C19 C3 1.5300(16) . ?
C3 C4 1.5380(15) . ?
C3 C2 1.5389(14) . ?
C3 C18 1.5306(15) . ?
C4 H4a 0.9900 . ?
C4 H4b 0.9900 . ?
C4 C5 1.5135(14) . ?
C5 C6 1.4742(14) . ?
C5 O1 1.2260(13) . ?
C6 C7 1.5079(13) . ?
C6 C1 1.3410(14) . ?
C7 H7 1.0000 . ?
C7 C8 1.5142(13) . ?
C7 C12 1.5308(14) . ?
C8 C9 1.4147(14) . ?
C8 C11 1.3809(14) . ?
C9 N3 1.3701(13) . ?
C9 N2 1.3426(13) . ?
C20 C21 1.3939(15) . ?
C20 C25 1.4034(16) . ?
C20 N3 1.4079(13) . ?
C21 H21 0.9500 . ?
C21 C22 1.3861(16) . ?
C22 C23 1.3794(16) . ?
C22 Cl1 1.7302(11) . ?
C23 C24 1.3826(16) . ?
C23 F2 1.3525(13) . ?
C10 H10 0.9500 . ?
C10 N2 1.3335(14) . ?
C10 N1 1.3291(14) . ?
C11 N1 1.3368(13) . ?
C11 O2 1.3733(12) . ?
C1 C2 1.4921(14) . ?
C1 O2 1.3738(12) . ?
C2 H2a 0.9900 . ?
C2 H2b 0.9900 . ?
C18 H18a 0.9800 . ?
C18 H18b 0.9800 . ?
C18 H18c 0.9800 . ?
C12 C13 1.3856(14) . ?
C12 C17 1.3971(15) . ?
C13 C14 1.3816(15) . ?
C13 F1 1.3720(13) . ?
C14 H14 0.9500 . ?
C14 C15 1.3835(18) . ?
C15 H15 0.9500 . ?
C15 C16 1.3898(17) . ?
C16 H16 0.9500 . ?
C16 C17 1.3927(15) . ?
C17 H17 0.9500 . ?
C25 H25 0.9500 . ?
C25 C24 1.3856(16) . ?
C24 H24 0.9500 . ?
N3 H3a 0.8800 . ?
N3 H3b 0.8800 . ?
N3 C20a 1.373(3) . ?
C20a C21a 1.3900 . ?
C20a C25a 1.3900 . ?
C21a H21a 0.9500 . ?
C21a C22a 1.3900 . ?
C22a C23a 1.3900 . ?
C22a Cl1a 1.569(3) . ?
C23a C24a 1.3900 . ?
C23a F2a 1.390(19) . ?
C24a H24a 0.9500 . ?
C24a C25a 1.3900 . ?
C25a H25a 0.9500 . ?

loop_
_geom_torsion_atom_site_label_1
_geom_torsion_atom_site_label_2
_geom_torsion_atom_site_label_3
_geom_torsion_atom_site_label_4
_geom_torsion
_geom_torsion_site_symmetry_1
_geom_torsion_site_symmetry_2
_geom_torsion_site_symmetry_3
_geom_torsion_site_symmetry_4
_geom_torsion_publ_flag
C19 C3 C4 C5 69.23(9) . . . . ?
C19 C3 C2 C1 -72.74(9) . . . . ?
C3 C4 C5 C6 28.98(11) . . . . ?
C3 C4 C5 O1 -153.00(9) . . . . ?
C3 C2 C1 C6 -22.68(12) . . . . ?
C3 C2 C1 O2 157.90(9) . . . . ?
C4 C5 C6 C7 -179.68(9) . . . . ?
C4 C5 C6 C1 0.14(11) . . . . ?
C5 C6 C7 C8 -165.48(9) . . . . ?
C5 C6 C7 C12 72.08(9) . . . . ?
C5 C6 C1 C2 -3.27(12) . . . . ?
C5 C6 C1 O2 176.09(9) . . . . ?
C6 C7 C8 C9 167.12(8) . . . . ?
C6 C7 C8 C11 -14.45(10) . . . . ?
C6 C7 C12 C13 -127.76(8) . . . . ?
C6 C7 C12 C17 51.59(9) . . . . ?
C6 C1 O2 C11 -8.67(12) . . . . ?
C7 C8 C9 N3 -2.96(11) . . . . ?
C7 C8 C9 N2 176.77(9) . . . . ?
C7 C8 C11 N1 -176.11(9) . . . . ?
C7 C8 C11 O2 3.80(11) . . . . ?
C7 C12 C13 C14 179.42(10) . . . . ?
C7 C12 C13 F1 -0.66(10) . . . . ?
C7 C12 C17 C16 -179.50(9) . . . . ?
C8 C9 N3 C20 176.50(10) . . . . ?
C8 C9 N3 C20a -179(2) . . . . ?
C8 C9 N2 C10 -0.14(11) . . . . ?
C8 C11 N1 C10 -1.09(12) . . . . ?
C8 C11 O2 C1 8.68(11) . . . . ?
C9 N3 C20 C21 -1.40(14) . . . . ?
C9 N3 C20 C25 179.54(13) . . . . ?
C9 N3 C20a C21a -175.7(13) . . . . ?
C9 N3 C20a C25a -5(2) . . . . ?
C9 N2 C10 N1 1.82(11) . . . . ?
C20 C21 C22 C23 -1.18(13) . . . . ?
C20 C21 C22 Cl1 177.38(9) . . . . ?
C20 C25 C24 C23 -0.49(14) . . . . ?
C20 N3 C20a C21a -25(12) . . . . ?
C20 N3 C20a C25a 146(12) . . . . ?
C21 C22 C23 C24 1.59(13) . . . . ?
C21 C22 C23 F2 -178.92(11) . . . . ?
C22 C23 C24 C25 -0.73(14) . . . . ?
C10 N1 C11 O2 179.00(9) . . . . ?
C11 O2 C1 C2 170.77(9) . . . . ?
C12 C13 C14 C15 0.05(13) . . . . ?
C12 C17 C16 C15 0.10(12) . . . . ?
C13 C14 C15 C16 -0.07(13) . . . . ?
C14 C15 C16 C17 -0.00(13) . . . . ?
N3 C20a C21a C22a 171.1(9) . . . . ?
N3 C20a C25a C24a -171.1(9) . . . . ?
C20a C21a C22a C23a -0(2) . . . . ?
C20a C21a C22a Cl1a -168.3(10) . . . . ?
C20a C25a C24a C23a -0(2) . . . . ?
C21a C22a C23a C24a 0(2) . . . . ?
C21a C22a C23a F2a -179.9(14) . . . . ?
C22a C23a C24a C25a 0(2) . . . . ?

loop_
_restr_equal_distance_atom_site_label_1
_restr_equal_distance_atom_site_label_2
_restr_equal_distance_site_symmetry_2
_restr_equal_distance_class_id
C20 C21 1 1
C20 C22 1 10
C20 C25 1 2
C20 C24 1 11
C20 N3 1 3
C21 C22 1 4
C21 C23 1 12
C21 C25 1 13
C21 N3 1 14
C21 Cl1 1 15
C22 C23 1 5
C22 C24 1 16
C22 F2 1 17
C22 Cl1 1 6
C23 C25 1 18
C23 C24 1 7
C23 F2 1 8
C23 Cl1 1 19
C25 C24 1 9
C25 N3 1 20
C24 F2 1 21
N3 C25a 1 22
C20a N3 1 3
C20a C21a 1 1
C20a C22a 1 10
C20a C24a 1 11
C20a C25a 1 2
C21a N3 1 14
C21a N3 1 22
C21a C22a 1 4
C21a C23a 1 12
C21a C25a 1 13
C21a Cl1a 1 15
C21a Cl1a 1 23
C22a C23a 1 5
C22a C24a 1 16
C22a F2a 1 17
C22a Cl1a 1 6
C23a C24a 1 7
C23a C25a 1 18
C23a F2a 1 8
C23a Cl1a 1 19
C24a F2a 1 21
C25a N3 1 20
C25a C24a 1 9
Cl1a C23a 1 23

loop_
_restr_equal_distance_class_class_id
_restr_equal_distance_class_target_weight_param
_restr_equal_distance_class_average
_restr_equal_distance_class_esd
_restr_equal_distance_class_diff_max
1 0.0200 1.3920 0.0020 0.0020
2 0.0200 1.3967 0.0067 0.0067
3 0.0200 1.3903 0.0176 0.0176
4 0.0200 1.3880 0.0020 0.0020
5 0.0200 1.3847 0.0053 0.0053
6 0.0200 1.6496 0.0807 0.0807
7 0.0200 1.3863 0.0037 0.0037
8 0.0200 1.3715 0.0190 0.0190
9 0.0200 1.3878 0.0022 0.0022
10 0.0400 2.4018 0.0057 0.0057
11 0.0400 2.4162 0.0087 0.0087
12 0.0400 2.4061 0.0014 0.0014
13 0.0400 2.4124 0.0048 0.0048
14 0.0400 2.4324 0.0439 0.0439
15 0.0400 2.6262 0.0694 0.0694
16 0.0400 2.4054 0.0021 0.0021
17 0.0400 2.4000 0.0438 0.0438
18 0.0400 2.3951 0.0124 0.0124
19 0.0400 2.6271 0.0692 0.0692
20 0.0400 2.3881 0.0014 0.0014
21 0.0400 2.3687 0.0017 0.0017
22 0.0010 2.3890 0.0005 0.0005
23 0.0010 2.5573 0.0005 0.0005

loop_
_restr_U_similar_atom_site_label_1
_restr_U_similar_atom_site_label_2
_restr_U_similar_weight_param
C20a C21a 0.0100
C20a C25a 0.0100
C21a C22a 0.0100
C22a C23a 0.0100
C22a Cl1a 0.0200
C23a C24a 0.0100
C23a F2a 0.0200
C24a C25a 0.0100
